data_2208711
loop_
_publ_author_name
'Qin, Jiang-Ke'
'Zeng, Ming-Hua'
'Ng, Seik Weng'

_publ_section_title
;(<i>S</i>)-Methyl
 6,7,8,9,10,11-hexahydro-1,6-dimethyl-10,11-dioxophenanthro[1,2-<i>b</i>]furan-6-carboxylate
 (methyl tashinonate)
;
_journal_coeditor_code SJ2005
_journal_issue 4
_journal_name_full 'Acta Crystallographica Section E'
_journal_page_first o1371
_journal_page_last o1372
_journal_paper_doi 10.1107/S1600536806007203
_journal_volume 62
_journal_year 2006
_chemical_formula_iupac 'C20 H18 O5'
_chemical_formula_moiety 'C20 H18 O5'
_chemical_formula_sum 'C20 H18 O5'
_chemical_formula_weight 338.34
_chemical_name_common 'methyl tashinonate'
_chemical_name_systematic
;
(S)-Methyl 6,7,8,9,10,11-Hexahydro-1,6-dimethyl-10,11-dioxophenanthro[1,2-b]-
furan-6-carboxylate
;
_space_group_IT_number 4
_symmetry_cell_setting monoclinic
_symmetry_space_group_name_Hall 'P 2yb'
_symmetry_space_group_name_H-M 'P 1 21 1'
_atom_sites_solution_hydrogens geom
_atom_sites_solution_primary direct
_atom_sites_solution_secondary difmap
_audit_creation_method SHELXL-97
_cell_angle_alpha 90.00
_cell_angle_beta 105.720(2)
_cell_angle_gamma 90.00
_cell_formula_units_Z 4
_cell_length_a 9.1840(10)
_cell_length_b 13.384(2)
_cell_length_c 13.638(2)
_cell_measurement_reflns_used 853
_cell_measurement_temperature 295(2)
_cell_measurement_theta_max 27.1
_cell_measurement_theta_min 2.2
_cell_volume 1613.7(4)
_computing_cell_refinement 'SMART (Bruker, 2001)'
_computing_data_collection 'SMART (Bruker, 2001)'
_computing_data_reduction SAINT
_computing_molecular_graphics 'ORTEPII (Johnson, 1976)'
_computing_publication_material SHELXL97
_computing_structure_refinement 'SHELXL97 (Sheldrick, 1997)'
_computing_structure_solution 'SHELXS97 (Sheldrick, 1997)'
_diffrn_ambient_temperature 295(2)
_diffrn_measured_fraction_theta_full 0.97
_diffrn_measured_fraction_theta_max 0.97
_diffrn_measurement_device_type 'Bruker SMART area-detector'
_diffrn_measurement_method '\f and \w'
_diffrn_radiation_monochromator graphite
_diffrn_radiation_source 'fine-focus sealed tube'
_diffrn_radiation_type MoK\a
_diffrn_radiation_wavelength 0.71073
_diffrn_reflns_av_R_equivalents 0.021
_diffrn_reflns_av_sigmaI/netI 0.027
_diffrn_reflns_limit_h_max 8
_diffrn_reflns_limit_h_min -11
_diffrn_reflns_limit_k_max 17
_diffrn_reflns_limit_k_min -16
_diffrn_reflns_limit_l_max 17
_diffrn_reflns_limit_l_min -14
_diffrn_reflns_number 8266
_diffrn_reflns_theta_full 27.1
_diffrn_reflns_theta_max 27.1
_diffrn_reflns_theta_min 2.2
_diffrn_standards_decay_% 0
_diffrn_standards_interval_count 0
_diffrn_standards_interval_time 0
_diffrn_standards_number 0
_exptl_absorpt_coefficient_mu 0.100
_exptl_absorpt_correction_type none
_exptl_crystal_colour Red
_exptl_crystal_density_diffrn 1.393
_exptl_crystal_density_method 'not measured'
_exptl_crystal_description Block
_exptl_crystal_F_000 712
_exptl_crystal_size_max 0.48
_exptl_crystal_size_mid 0.41
_exptl_crystal_size_min 0.34
_refine_diff_density_max 0.20
_refine_diff_density_min -0.22
_refine_ls_abs_structure_details 'Friedel pairs were merged'
_refine_ls_extinction_coef 0.023(2)
_refine_ls_extinction_expression Fc^*^=kFc[1+0.001xFc^2^\l^3^/sin(2\q)]^-1/4^
_refine_ls_extinction_method SHELXL97
_refine_ls_goodness_of_fit_ref 1.02
_refine_ls_hydrogen_treatment constr
_refine_ls_matrix_type full
_refine_ls_number_parameters 458
_refine_ls_number_reflns 3603
_refine_ls_number_restraints 1
_refine_ls_restrained_S_all 1.02
_refine_ls_R_factor_all 0.047
_refine_ls_R_factor_gt 0.037
_refine_ls_shift/su_max 0.001
_refine_ls_shift/su_mean 0.000
_refine_ls_structure_factor_coef Fsqd
_refine_ls_weighting_details 'calc w=1/[\s^2^(Fo^2^)+(0.0661P)^2^+0.2301P] where P=(Fo^2^+2Fc^2^)/3'
_refine_ls_weighting_scheme calc
_refine_ls_wR_factor_gt 0.097
_refine_ls_wR_factor_ref 0.107
_reflns_number_gt 3071
_reflns_number_total 3603
_reflns_threshold_expression I>2\s(I)
_cod_data_source_file sj2005.cif
_cod_data_source_block I
_cod_original_sg_symbol_H-M 'P 21'
_cod_database_code 2208711
_cod_database_fobs_code 2208711

loop_
_symmetry_equiv_pos_as_xyz
'x, y, z'
'-x, y+1/2, -z'

loop_
_atom_site_type_symbol
_atom_site_label
_atom_site_fract_x
_atom_site_fract_y
_atom_site_fract_z
_atom_site_U_iso_or_equiv
_atom_site_adp_type
_atom_site_calc_flag
_atom_site_refinement_flags
_atom_site_occupancy
O O1 -0.2895(2) 0.5000(2) 0.47580(10) 0.0429(4) Uani d . 1
O O2 0.1785(2) 0.5016(2) 0.7073(2) 0.0496(5) Uani d . 1
O O3 0.3144(2) 0.4981(2) 0.5581(2) 0.0486(5) Uani d . 1
O O4 0.0977(4) 0.6218(2) 0.1153(2) 0.0764(8) Uani d . 1
O O5 0.1701(3) 0.5215(2) 0.0097(2) 0.0637(7) Uani d . 1
O O1' 1.2741(2) 0.7385(2) 0.48000(10) 0.0447(5) Uani d . 1
O O2' 0.9938(2) 0.7346(2) 0.71240(10) 0.0488(5) Uani d . 1
O O3' 0.7370(2) 0.7343(2) 0.5626(2) 0.0478(5) Uani d . 1
O O4' 0.5828(3) 0.5946(2) 0.0980(2) 0.0704(7) Uani d . 1
O O5' 0.6708(3) 0.7037(2) 0.0057(2) 0.0693(7) Uani d . 1
C C1 -0.3097(3) 0.5007(2) 0.5728(2) 0.0455(6) Uani d . 1
C C2 -0.1783(3) 0.5006(2) 0.6451(2) 0.0410(6) Uani d . 1
C C3 -0.1528(4) 0.5043(3) 0.7580(2) 0.0567(8) Uani d . 1
C C4 -0.1381(3) 0.4994(2) 0.4891(2) 0.0343(5) Uani d . 1
C C5 -0.0643(3) 0.5002(2) 0.5897(2) 0.0340(5) Uani d . 1
C C6 0.0991(3) 0.4993(2) 0.6206(2) 0.0344(5) Uani d . 1
C C7 0.1781(3) 0.4958(2) 0.5318(2) 0.0330(5) Uani d . 1
C C8 0.0846(2) 0.4894(2) 0.4235(2) 0.0302(5) Uani d . 1
C C9 -0.0746(2) 0.4941(2) 0.4032(2) 0.0309(5) Uani d . 1
C C10 -0.1657(3) 0.4930(2) 0.3044(2) 0.0387(6) Uani d . 1
C C11 -0.1009(3) 0.4800(2) 0.2257(2) 0.0392(6) Uani d . 1
C C12 0.0545(3) 0.4690(2) 0.2418(2) 0.0339(5) Uani d . 1
C C13 0.1505(3) 0.4783(2) 0.3411(2) 0.0322(5) Uani d . 1
C C14 0.3206(3) 0.4746(2) 0.3603(2) 0.0418(6) Uani d . 1
C C15 0.3754(3) 0.4625(3) 0.2653(2) 0.0515(8) Uani d . 1
C C16 0.2712(3) 0.3964(3) 0.1879(2) 0.0500(7) Uani d . 1
C C17 0.1146(3) 0.4445(2) 0.1500(2) 0.0411(6) Uani d . 1
C C18 0.0096(4) 0.3711(3) 0.0767(2) 0.0579(8) Uani d . 1
C C19 0.1252(3) 0.5403(2) 0.0923(2) 0.0392(6) Uani d . 1
C C20 0.1917(5) 0.6052(3) -0.0512(2) 0.0622(9) Uani d . 1
C C1' 1.3723(3) 0.7374(3) 0.5770(2) 0.0488(7) Uani d . 1
C C2' 1.2992(3) 0.7372(2) 0.6493(2) 0.0432(6) Uani d . 1
C C3' 1.3643(4) 0.7345(3) 0.7624(2) 0.0637(9) Uani d . 1
C C4' 1.1334(3) 0.7394(2) 0.4933(2) 0.0348(5) Uani d . 1
C C5' 1.1412(3) 0.7384(2) 0.5943(2) 0.0352(5) Uani d . 1
C C6' 1.0027(3) 0.7384(2) 0.6250(2) 0.0340(5) Uani d . 1
C C7' 0.8520(3) 0.7408(2) 0.5365(2) 0.0338(5) Uani d . 1
C C8' 0.8578(2) 0.7482(2) 0.4284(2) 0.0310(5) Uani d . 1
C C9' 1.0006(3) 0.7435(2) 0.4076(2) 0.0318(5) Uani d . 1
C C10' 1.0119(3) 0.7441(2) 0.3090(2) 0.0384(5) Uani d . 1
C C11' 0.8823(3) 0.7508(2) 0.2296(2) 0.0408(6) Uani d . 1
C C12' 0.7397(3) 0.7581(2) 0.2463(2) 0.0351(5) Uani d . 1
C C13' 0.7248(3) 0.7573(2) 0.3461(2) 0.0324(5) Uani d . 1
C C14' 0.5703(3) 0.7686(2) 0.3643(2) 0.0425(6) Uani d . 1
C C15' 0.4558(3) 0.8145(3) 0.2741(2) 0.0520(8) Uani d . 1
C C16' 0.4520(3) 0.7582(3) 0.1776(2) 0.0525(7) Uani d . 1
C C17' 0.6031(3) 0.7676(2) 0.1508(2) 0.0409(6) Uani d . 1
C C18' 0.6114(4) 0.8675(3) 0.0983(3) 0.0562(8) Uani d . 1
C C19' 0.6155(3) 0.6781(3) 0.0831(2) 0.0494(7) Uani d . 1
C C20' 0.6992(6) 0.6233(4) -0.0559(3) 0.0880(10) Uani d . 1
H H1 -0.4039 0.5011 0.5860 0.055 Uiso calc R 1
H H3a -0.2472 0.4946 0.7742 0.085 Uiso calc R 1
H H3b -0.1114 0.5681 0.7832 0.085 Uiso calc R 1
H H3c -0.0833 0.4525 0.7893 0.085 Uiso calc R 1
H H10 -0.2698 0.5010 0.2914 0.046 Uiso calc R 1
H H11 -0.1630 0.4784 0.1594 0.047 Uiso calc R 1
H H14a 0.3593 0.4194 0.4060 0.050 Uiso calc R 1
H H14b 0.3631 0.5356 0.3947 0.050 Uiso calc R 1
H H15a 0.3814 0.5276 0.2354 0.062 Uiso calc R 1
H H15b 0.4762 0.4337 0.2840 0.062 Uiso calc R 1
H H16a 0.2620 0.3320 0.2183 0.060 Uiso calc R 1
H H16b 0.3134 0.3855 0.1308 0.060 Uiso calc R 1
H H18a -0.0133 0.3157 0.1147 0.087 Uiso calc R 1
H H18b 0.0591 0.3472 0.0276 0.087 Uiso calc R 1
H H18c -0.0824 0.4046 0.0422 0.087 Uiso calc R 1
H H20a 0.1952 0.5820 -0.1171 0.093 Uiso calc R 1
H H20b 0.2849 0.6382 -0.0183 0.093 Uiso calc R 1
H H20c 0.1092 0.6512 -0.0587 0.093 Uiso calc R 1
H H21 1.4771 0.7369 0.5902 0.059 Uiso calc R 1
H H23a 1.4724 0.7401 0.7785 0.096 Uiso calc R 1
H H23b 1.3379 0.6725 0.7885 0.096 Uiso calc R 1
H H23c 1.3244 0.7891 0.7928 0.096 Uiso calc R 1
H H30 1.1061 0.7399 0.2960 0.046 Uiso calc R 1
H H31 0.8903 0.7506 0.1631 0.049 Uiso calc R 1
H H34a 0.5790 0.8102 0.4238 0.051 Uiso calc R 1
H H34b 0.5345 0.7034 0.3784 0.051 Uiso calc R 1
H H35a 0.3563 0.8129 0.2860 0.062 Uiso calc R 1
H H35b 0.4821 0.8837 0.2668 0.062 Uiso calc R 1
H H36a 0.3713 0.7844 0.1221 0.063 Uiso calc R 1
H H36b 0.4309 0.6882 0.1864 0.063 Uiso calc R 1
H H38a 0.5975 0.9211 0.1417 0.084 Uiso calc R 1
H H38b 0.5334 0.8702 0.0351 0.084 Uiso calc R 1
H H38c 0.7085 0.8740 0.0851 0.084 Uiso calc R 1
H H40a 0.7226 0.6498 -0.1152 0.132 Uiso calc R 1
H H40b 0.6110 0.5817 -0.0764 0.132 Uiso calc R 1
H H40c 0.7831 0.5843 -0.0173 0.132 Uiso calc R 1

loop_
_atom_site_aniso_label
_atom_site_aniso_U_11
_atom_site_aniso_U_22
_atom_site_aniso_U_33
_atom_site_aniso_U_12
_atom_site_aniso_U_13
_atom_site_aniso_U_23
O1 0.0290(10) 0.0580(10) 0.0450(10) -0.0020(10) 0.0160(10) -0.0010(10)
O2 0.0450(10) 0.0650(10) 0.0370(10) 0.0030(10) 0.0080(10) -0.0010(10)
O3 0.0310(10) 0.0690(10) 0.0450(10) 0.0010(10) 0.0080(10) -0.0040(10)
O4 0.1280(10) 0.0470(10) 0.080(2) 0.0120(10) 0.072(2) 0.0070(10)
O5 0.103(2) 0.0540(10) 0.0490(10) 0.0060(10) 0.0460(10) 0.0070(10)
O1' 0.0290(10) 0.0590(10) 0.0480(10) -0.0020(10) 0.0120(10) 0.0030(10)
O2' 0.0530(10) 0.0600(10) 0.0360(10) 0.0000(10) 0.0160(10) -0.0030(10)
O3' 0.0370(10) 0.0630(10) 0.0490(10) 0.0040(10) 0.0220(10) 0.0050(10)
O4' 0.084(2) 0.0460(10) 0.077(2) -0.0050(10) 0.0130(10) -0.0120(10)
O5' 0.092(2) 0.069(2) 0.0510(10) 0.0110(10) 0.0250(10) -0.0090(10)
C1 0.0400(10) 0.055(2) 0.049(2) -0.0080(10) 0.0260(10) -0.006(2)
C2 0.0460(10) 0.0390(10) 0.045(2) -0.0070(10) 0.0250(10) -0.0070(10)
C3 0.064(2) 0.072(2) 0.044(2) -0.019(2) 0.0310(10) -0.014(2)
C4 0.0300(10) 0.0330(10) 0.0430(10) -0.0020(10) 0.0140(10) -0.0030(10)
C5 0.0370(10) 0.0320(10) 0.0360(10) -0.0010(10) 0.0160(10) -0.0030(10)
C6 0.0380(10) 0.0300(10) 0.0360(10) 0.0010(10) 0.0120(10) -0.0010(10)
C7 0.0320(10) 0.0320(10) 0.0360(10) 0.0020(10) 0.0110(10) 0.0010(10)
C8 0.0300(10) 0.0270(10) 0.0350(10) 0.0010(10) 0.0110(10) 0.0000(10)
C9 0.0290(10) 0.0310(10) 0.0350(10) 0.0010(10) 0.0110(10) 0.0000(10)
C10 0.0310(10) 0.046(2) 0.0390(10) 0.0020(10) 0.0090(10) 0.0030(10)
C11 0.0400(10) 0.045(2) 0.0310(10) 0.0010(10) 0.0070(10) 0.0020(10)
C12 0.0400(10) 0.0320(10) 0.0330(10) 0.0010(10) 0.0160(10) 0.0040(10)
C13 0.0330(10) 0.0280(10) 0.0390(10) 0.0010(10) 0.0150(10) 0.0020(10)
C14 0.0340(10) 0.049(2) 0.047(2) 0.0030(10) 0.0180(10) 0.0030(10)
C15 0.0400(10) 0.071(2) 0.050(2) 0.0110(10) 0.0250(10) 0.012(2)
C16 0.061(2) 0.053(2) 0.043(2) 0.0170(10) 0.0260(10) 0.0040(10)
C17 0.049(2) 0.043(2) 0.0370(10) 0.0030(10) 0.0200(10) 0.0010(10)
C18 0.077(2) 0.051(2) 0.051(2) -0.010(2) 0.026(2) -0.010(2)
C19 0.0410(10) 0.045(2) 0.0330(10) 0.0020(10) 0.0130(10) -0.0010(10)
C20 0.086(2) 0.065(2) 0.042(2) -0.006(2) 0.027(2) 0.011(2)
C1' 0.0300(10) 0.057(2) 0.057(2) -0.0040(10) 0.0070(10) 0.007(2)
C2' 0.0350(10) 0.043(2) 0.048(2) -0.0070(10) 0.0040(10) 0.0050(10)
C3' 0.049(2) 0.079(2) 0.053(2) -0.012(2) -0.0050(10) 0.013(2)
C4' 0.0300(10) 0.0330(10) 0.0430(10) -0.0020(10) 0.0130(10) 0.0000(10)
C5' 0.0360(10) 0.0330(10) 0.0370(10) -0.0040(10) 0.0090(10) 0.0010(10)
C6' 0.0370(10) 0.0300(10) 0.0360(10) 0.0010(10) 0.0120(10) 0.0010(10)
C7' 0.0340(10) 0.0310(10) 0.0400(10) 0.0000(10) 0.0150(10) -0.0020(10)
C8' 0.0300(10) 0.0290(10) 0.0360(10) 0.0000(10) 0.0120(10) 0.0000(10)
C9' 0.0300(10) 0.0310(10) 0.0360(10) -0.0020(10) 0.0120(10) 0.0000(10)
C10' 0.0320(10) 0.0460(10) 0.0420(10) -0.0030(10) 0.0170(10) -0.0040(10)
C11' 0.0420(10) 0.045(2) 0.0380(10) -0.0020(10) 0.0170(10) -0.0020(10)
C12' 0.0340(10) 0.0320(10) 0.0390(10) 0.0000(10) 0.0090(10) 0.0000(10)
C13' 0.0310(10) 0.0290(10) 0.0390(10) -0.0010(10) 0.0130(10) -0.0020(10)
C14' 0.0330(10) 0.049(2) 0.048(2) -0.0010(10) 0.0150(10) 0.0000(10)
C15' 0.0350(10) 0.065(2) 0.056(2) 0.0060(10) 0.0110(10) -0.001(2)
C16' 0.0370(10) 0.063(2) 0.052(2) 0.0000(10) 0.0020(10) 0.002(2)
C17' 0.0380(10) 0.042(2) 0.0390(10) 0.0000(10) 0.0040(10) 0.0000(10)
C18' 0.063(2) 0.051(2) 0.050(2) 0.003(2) 0.0090(10) 0.007(2)
C19' 0.043(2) 0.055(2) 0.043(2) 0.0040(10) -0.0020(10) -0.0050(10)
C20' 0.109(3) 0.095(3) 0.059(2) 0.035(3) 0.019(2) -0.017(2)

loop_
_atom_type_symbol
_atom_type_description
_atom_type_scat_dispersion_real
_atom_type_scat_dispersion_imag
_atom_type_scat_source
C C 0.0033 0.0000 'International Tables Vol C Tables 4.2.6.8 and 6.1.1.4'
H H 0.0000 0.0000 'International Tables Vol C Tables 4.2.6.8 and 6.1.1.4'
O O 0.0106 0.0000 'International Tables Vol C Tables 4.2.6.8 and 6.1.1.4'

loop_
_geom_angle_atom_site_label_1
_geom_angle_atom_site_label_2
_geom_angle_atom_site_label_3
_geom_angle
_geom_angle_publ_flag
C4 O1 C1 105.7(2) no
C19 O5 C20 117.7(3) no
C4' O1' C1' 105.7(2) no
C19' O5' C20' 116.1(3) no
C2 C1 O1 112.2(2) no
C1 C2 C5 104.6(2) no
C1 C2 C3 128.2(2) no
C5 C2 C3 127.2(3) no
O1 C4 C5 110.4(2) no
O1 C4 C9 121.2(2) no
C5 C4 C9 128.3(2) no
C4 C5 C6 119.3(2) no
C4 C5 C2 107.1(2) no
C6 C5 C2 133.6(2) no
O2 C6 C5 126.0(2) no
O2 C6 C7 118.2(2) no
C5 C6 C7 115.8(2) no
O3 C7 C8 124.5(2) no
O3 C7 C6 115.4(2) no
C8 C7 C6 120.1(2) no
C9 C8 C13 119.3(2) no
C9 C8 C7 118.5(2) no
C13 C8 C7 122.2(2) no
C10 C9 C8 120.8(2) no
C10 C9 C4 121.3(2) no
C8 C9 C4 117.8(2) no
C11 C10 C9 119.2(2) no
C10 C11 C12 122.3(2) no
C11 C12 C13 119.4(2) no
C11 C12 C17 118.3(2) no
C13 C12 C17 122.2(2) no
C12 C13 C8 118.7(2) no
C12 C13 C14 120.8(2) no
C8 C13 C14 120.5(2) no
C13 C14 C15 114.9(2) no
C16 C15 C14 111.5(2) no
C15 C16 C17 110.5(3) no
C19 C17 C16 110.1(2) no
C19 C17 C12 109.3(2) no
C16 C17 C12 109.1(2) no
C19 C17 C18 108.6(2) no
C16 C17 C18 108.4(3) no
C12 C17 C18 111.4(2) no
O4 C19 O5 122.7(3) no
O4 C19 C17 126.3(2) no
O5 C19 C17 111.0(2) no
C2' C1' O1' 112.2(2) no
C1' C2' C5' 104.6(2) no
C1' C2' C3' 128.4(3) no
C5' C2' C3' 127.0(3) no
O1' C4' C5' 110.2(2) no
O1' C4' C9' 121.4(2) no
C5' C4' C9' 128.4(2) no
C4' C5' C2' 107.2(2) no
C4' C5' C6' 119.0(2) no
C2' C5' C6' 133.7(2) no
O2' C6' C5' 125.6(2) no
O2' C6' C7' 118.3(2) no
C5' C6' C7' 116.1(2) no
O3' C7' C8' 124.3(2) no
O3' C7' C6' 115.6(2) no
C8' C7' C6' 120.0(2) no
C9' C8' C13' 119.3(2) no
C9' C8' C7' 118.5(2) no
C13' C8' C7' 122.2(2) no
C10' C9' C8' 121.0(2) no
C10' C9' C4' 121.3(2) no
C8' C9' C4' 117.7(2) no
C9' C10' C11' 119.3(2) no
C10' C11' C12' 121.9(2) no
C11' C12' C13' 120.0(2) no
C11' C12' C17' 116.9(2) no
C13' C12' C17' 123.1(2) no
C12' C13' C8' 118.5(2) no
C12' C13' C14' 120.0(2) no
C8' C13' C14' 121.4(2) no
C13' C14' C15' 112.5(2) no
C16' C15' C14' 110.6(3) no
C15' C16' C17' 111.0(2) no
C18' C17' C16' 110.3(3) no
C18' C17' C19' 112.4(3) no
C16' C17' C19' 107.3(3) no
C18' C17' C12' 109.5(2) no
C16' C17' C12' 111.8(2) no
C19' C17' C12' 105.4(2) no
O4' C19' O5' 123.0(3) no
O4' C19' C17' 124.6(3) no
O5' C19' C17' 112.4(3) no
C2 C1 H1 123.9 no
O1 C1 H1 123.9 no
C2 C3 H3a 109.5 no
C2 C3 H3b 109.5 no
H3a C3 H3b 109.5 no
C2 C3 H3c 109.5 no
H3a C3 H3c 109.5 no
H3b C3 H3c 109.5 no
C11 C10 H10 120.4 no
C9 C10 H10 120.4 no
C10 C11 H11 118.9 no
C12 C11 H11 118.9 no
C13 C14 H14a 108.5 no
C15 C14 H14a 108.5 no
C13 C14 H14b 108.5 no
C15 C14 H14b 108.5 no
H14a C14 H14b 107.5 no
C16 C15 H15a 109.3 no
C14 C15 H15a 109.3 no
C16 C15 H15b 109.3 no
C14 C15 H15b 109.3 no
H15a C15 H15b 108.0 no
C15 C16 H16a 109.6 no
C17 C16 H16a 109.6 no
C15 C16 H16b 109.6 no
C17 C16 H16b 109.6 no
H16a C16 H16b 108.1 no
C17 C18 H18a 109.5 no
C17 C18 H18b 109.5 no
H18a C18 H18b 109.5 no
C17 C18 H18c 109.5 no
H18a C18 H18c 109.5 no
H18b C18 H18c 109.5 no
O5 C20 H20a 109.5 no
O5 C20 H20b 109.5 no
H20a C20 H20b 109.5 no
O5 C20 H20c 109.5 no
H20a C20 H20c 109.5 no
H20b C20 H20c 109.5 no
C2' C1' H21 123.9 no
O1' C1' H21 123.9 no
C2' C3' H23a 109.5 no
C2' C3' H23b 109.5 no
H23a C3' H23b 109.5 no
C2' C3' H23c 109.5 no
H23a C3' H23c 109.5 no
H23b C3' H23c 109.5 no
C9' C10' H30 120.3 no
C11' C10' H30 120.3 no
C10' C11' H31 119.1 no
C12' C11' H31 119.1 no
C13' C14' H34a 109.1 no
C15' C14' H34a 109.1 no
C13' C14' H34b 109.1 no
C15' C14' H34b 109.1 no
H34a C14' H34b 107.8 no
C16' C15' H35a 109.5 no
C14' C15' H35a 109.5 no
C16' C15' H35b 109.5 no
C14' C15' H35b 109.5 no
H35a C15' H35b 108.1 no
C15' C16' H36a 109.4 no
C17' C16' H36a 109.4 no
C15' C16' H36b 109.4 no
C17' C16' H36b 109.4 no
H36a C16' H36b 108.0 no
C17' C18' H38a 109.5 no
C17' C18' H38b 109.5 no
H38a C18' H38b 109.5 no
C17' C18' H38c 109.5 no
H38a C18' H38c 109.5 no
H38b C18' H38c 109.5 no
O5' C20' H40a 109.5 no
O5' C20' H40b 109.5 no
H40a C20' H40b 109.5 no
O5' C20' H40c 109.5 no
H40a C20' H40c 109.5 no
H40b C20' H40c 109.5 no

loop_
_geom_bond_atom_site_label_1
_geom_bond_atom_site_label_2
_geom_bond_distance
_geom_bond_publ_flag
O1 C4 1.353(3) no
O1 C1 1.385(3) no
O2 C6 1.211(3) no
O3 C7 1.206(3) no
O4 C19 1.182(4) no
O5 C19 1.324(3) no
O5 C20 1.440(4) no
O1' C4' 1.352(3) no
O1' C1' 1.384(3) no
O2' C6' 1.219(3) no
O3' C7' 1.206(3) no
O4' C19' 1.189(4) no
O5' C19' 1.335(4) no
O5' C20' 1.432(5) no
C1 C2 1.336(4) no
C2 C5 1.447(3) no
C2 C3 1.494(4) no
C4 C5 1.357(4) no
C4 C9 1.445(3) no
C5 C6 1.444(3) no
C6 C7 1.572(3) no
C7 C8 1.497(3) no
C8 C9 1.414(3) no
C8 C13 1.421(3) no
C9 C10 1.380(4) no
C10 C11 1.372(4) no
C11 C12 1.392(4) no
C12 C13 1.407(4) no
C12 C17 1.535(3) no
C13 C14 1.513(3) no
C14 C15 1.521(4) no
C15 C16 1.505(5) no
C16 C17 1.532(4) no
C17 C19 1.521(4) no
C17 C18 1.541(4) no
C1' C2' 1.335(4) no
C2' C5' 1.442(4) no
C2' C3' 1.496(4) no
C4' C5' 1.361(4) no
C4' C9' 1.444(3) no
C5' C6' 1.442(3) no
C6' C7' 1.570(3) no
C7' C8' 1.493(3) no
C8' C9' 1.417(3) no
C8' C13' 1.423(3) no
C9' C10' 1.376(3) no
C10' C11' 1.377(4) no
C11' C12' 1.391(3) no
C12' C13' 1.404(3) no
C12' C17' 1.550(3) no
C13' C14' 1.513(3) no
C14' C15' 1.515(4) no
C15' C16' 1.509(5) no
C16' C17' 1.534(4) no
C17' C18' 1.528(4) no
C17' C19' 1.535(4) no
C1 H1 0.93 no
C3 H3a 0.96 no
C3 H3b 0.96 no
C3 H3c 0.96 no
C10 H10 0.93 no
C11 H11 0.93 no
C14 H14a 0.97 no
C14 H14b 0.97 no
C15 H15a 0.97 no
C15 H15b 0.97 no
C16 H16a 0.97 no
C16 H16b 0.97 no
C18 H18a 0.96 no
C18 H18b 0.96 no
C18 H18c 0.96 no
C20 H20a 0.96 no
C20 H20b 0.96 no
C20 H20c 0.96 no
C1' H21 0.93 no
C3' H23a 0.96 no
C3' H23b 0.96 no
C3' H23c 0.96 no
C10' H30 0.93 no
C11' H31 0.93 no
C14' H34a 0.97 no
C14' H34b 0.97 no
C15' H35a 0.97 no
C15' H35b 0.97 no
C16' H36a 0.97 no
C16' H36b 0.97 no
C18' H38a 0.96 no
C18' H38b 0.96 no
C18' H38c 0.96 no
C20' H40a 0.96 no
C20' H40b 0.96 no
C20' H40c 0.96 no

loop_
_geom_torsion_atom_site_label_1
_geom_torsion_atom_site_label_2
_geom_torsion_atom_site_label_3
_geom_torsion_atom_site_label_4
_geom_torsion
_geom_torsion_publ_flag
C4 O1 C1 C2 0.0(3) no
O1 C1 C2 C5 0.2(3) no
O1 C1 C2 C3 178.0(3) no
C1 O1 C4 C5 -0.3(3) no
C1 O1 C4 C9 177.2(2) no
O1 C4 C5 C6 179.7(2) no
C9 C4 C5 C6 2.4(4) no
O1 C4 C5 C2 0.4(3) no
C9 C4 C5 C2 -176.9(3) no
C1 C2 C5 C4 -0.4(3) no
C3 C2 C5 C4 -178.2(3) no
C1 C2 C5 C6 -179.5(3) no
C3 C2 C5 C6 2.7(6) no
C4 C5 C6 O2 178.7(3) no
C2 C5 C6 O2 -2.3(5) no
C4 C5 C6 C7 -0.9(4) no
C2 C5 C6 C7 178.1(3) no
O2 C6 C7 O3 -1.8(4) no
C5 C6 C7 O3 177.8(3) no
O2 C6 C7 C8 177.9(3) no
C5 C6 C7 C8 -2.5(3) no
O3 C7 C8 C9 -175.7(3) no
C6 C7 C8 C9 4.6(3) no
O3 C7 C8 C13 4.6(4) no
C6 C7 C8 C13 -175.1(2) no
C13 C8 C9 C10 -3.1(4) no
C7 C8 C9 C10 177.1(3) no
C13 C8 C9 C4 176.4(2) no
C7 C8 C9 C4 -3.3(3) no
O1 C4 C9 C10 2.3(4) no
C5 C4 C9 C10 179.4(3) no
O1 C4 C9 C8 -177.2(2) no
C5 C4 C9 C8 -0.2(4) no
C8 C9 C10 C11 4.7(4) no
C4 C9 C10 C11 -174.9(3) no
C9 C10 C11 C12 -0.9(4) no
C10 C11 C12 C13 -4.5(4) no
C10 C11 C12 C17 174.1(3) no
C11 C12 C13 C8 5.8(4) no
C17 C12 C13 C8 -172.7(2) no
C11 C12 C13 C14 -175.4(3) no
C17 C12 C13 C14 6.1(4) no
C9 C8 C13 C12 -2.2(4) no
C7 C8 C13 C12 177.6(2) no
C9 C8 C13 C14 179.1(2) no
C7 C8 C13 C14 -1.2(4) no
C12 C13 C14 C15 1.2(4) no
C8 C13 C14 C15 179.9(3) no
C13 C14 C15 C16 -35.6(4) no
C14 C15 C16 C17 63.9(3) no
C15 C16 C17 C19 65.1(3) no
C15 C16 C17 C12 -54.7(3) no
C15 C16 C17 C18 -176.2(2) no
C11 C12 C17 C19 81.7(3) no
C13 C12 C17 C19 -99.8(3) no
C11 C12 C17 C16 -157.9(3) no
C13 C12 C17 C16 20.6(4) no
C11 C12 C17 C18 -38.3(3) no
C13 C12 C17 C18 140.2(3) no
C20 O5 C19 O4 2.7(5) no
C20 O5 C19 C17 -177.6(3) no
C16 C17 C19 O4 -117.1(4) no
C12 C17 C19 O4 2.7(4) no
C18 C17 C19 O4 124.4(4) no
C16 C17 C19 O5 63.2(3) no
C12 C17 C19 O5 -177.1(2) no
C18 C17 C19 O5 -55.4(3) no
C4' O1' C1' C2' 0.3(4) no
O1' C1' C2' C5' -0.1(4) no
O1' C1' C2' C3' 178.9(3) no
C1' O1' C4' C5' -0.4(3) no
C1' O1' C4' C9' 178.2(3) no
O1' C4' C5' C2' 0.3(3) no
C9' C4' C5' C2' -178.1(3) no
O1' C4' C5' C6' -179.6(2) no
C9' C4' C5' C6' 1.9(4) no
C1' C2' C5' C4' -0.2(3) no
C3' C2' C5' C4' -179.1(3) no
C1' C2' C5' C6' 179.7(3) no
C3' C2' C5' C6' 0.8(6) no
C4' C5' C6' O2' 177.7(3) no
C2' C5' C6' O2' -2.2(5) no
C4' C5' C6' C7' -0.6(4) no
C2' C5' C6' C7' 179.5(3) no
O2' C6' C7' O3' -3.1(4) no
C5' C6' C7' O3' 175.3(3) no
O2' C6' C7' C8' 178.4(3) no
C5' C6' C7' C8' -3.2(4) no
O3' C7' C8' C9' -172.6(3) no
C6' C7' C8' C9' 5.8(4) no
O3' C7' C8' C13' 6.0(4) no
C6' C7' C8' C13' -175.7(2) no
C13' C8' C9' C10' -2.4(4) no
C7' C8' C9' C10' 176.2(3) no
C13' C8' C9' C4' 176.9(2) no
C7' C8' C9' C4' -4.5(4) no
O1' C4' C9' C10' 1.7(4) no
C5' C4' C9' C10' 180.0(3) no
O1' C4' C9' C8' -177.6(3) no
C5' C4' C9' C8' 0.7(4) no
C8' C9' C10' C11' 1.0(4) no
C4' C9' C10' C11' -178.2(3) no
C9' C10' C11' C12' 0.6(5) no
C10' C11' C12' C13' -0.8(4) no
C10' C11' C12' C17' 178.7(3) no
C11' C12' C13' C8' -0.6(4) no
C17' C12' C13' C8' 180.0(2) no
C11' C12' C13' C14' 178.0(3) no
C17' C12' C13' C14' -1.4(4) no
C9' C8' C13' C12' 2.1(4) no
C7' C8' C13' C12' -176.4(2) no
C9' C8' C13' C14' -176.5(2) no
C7' C8' C13' C14' 5.0(4) no
C12' C13' C14' C15' -19.8(4) no
C8' C13' C14' C15' 158.7(3) no
C13' C14' C15' C16' 52.5(4) no
C14' C15' C16' C17' -64.7(4) no
C15' C16' C17' C18' -80.5(3) no
C15' C16' C17' C19' 156.8(3) no
C15' C16' C17' C12' 41.7(4) no
C11' C12' C17' C18' -66.5(3) no
C13' C12' C17' C18' 112.9(3) no
C11' C12' C17' C16' 170.9(3) no
C13' C12' C17' C16' -9.7(4) no
C11' C12' C17' C19' 54.6(3) no
C13' C12' C17' C19' -126.0(3) no
C20' O5' C19' O4' -4.2(5) no
C20' O5' C19' C17' 174.5(3) no
C18' C17' C19' O4' -164.4(3) no
C16' C17' C19' O4' -43.0(4) no
C12' C17' C19' O4' 76.3(4) no
C18' C17' C19' O5' 16.9(3) no
C16' C17' C19' O5' 138.4(3) no
C12' C17' C19' O5' -102.3(3) no

loop_
_cod_related_entry_id
_cod_related_entry_database
_cod_related_entry_code
1 ChemSpider 24735284
